data_4083576
loop_
_publ_author_name
'Saxena, Priya'
'Thirupathi, Natesan'
'Nethaji, Munirathinam'

_publ_contact_author 'Thirupathi N.'
_publ_section_title
;
 Mono- and Dialkyne Insertion Reactions of
 CyclopalladatedN,N&#x2032;,N&#x2033;-Triarylguanidines
 [\k2(C,N)Pd(\m-Br)]2andcis-/trans-[\k2(C,N)Pd(Lewis Base)Br]. Scaffolds
 for Enlarged, Rearranged, and Zwitterionic Palladacycles through Ring
 Contraction cum Amine--Imine Tautomerization
;
_journal_issue 12
_journal_name_full Organometallics
_journal_page_first 3182
_journal_paper_doi 10.1021/om500423q
_journal_volume 33
_journal_year 2014
_chemical_formula_moiety 'C35 H37 Br N4 O4 Pd'
_chemical_formula_sum 'C35 H37 Br N4 O4 Pd'
_chemical_formula_weight 764.00
_chemical_name_systematic
;
 ?
;
_space_group_IT_number 2
_symmetry_cell_setting triclinic
_symmetry_space_group_name_Hall '-P 1'
_symmetry_space_group_name_H-M 'P -1'
_atom_sites_solution_hydrogens geom
_atom_sites_solution_primary direct
_atom_sites_solution_secondary difmap
_audit_creation_method SHELXL-97
_cell_angle_alpha 107.386(3)
_cell_angle_beta 96.465(2)
_cell_angle_gamma 104.561(3)
_cell_formula_units_Z 2
_cell_length_a 11.0658(4)
_cell_length_b 11.1244(3)
_cell_length_c 15.5709(4)
_cell_measurement_temperature 298(2)
_cell_measurement_theta_max 26.37
_cell_measurement_theta_min 3.02
_cell_volume 1733.51(10)
_computing_cell_refinement 'CrysAlisPro, Oxford Diffraction Ltd.'
_computing_data_collection 'CrysAlisPro, Oxford Diffraction Ltd.'
_computing_data_reduction 'CrysAlisPro, Oxford Diffraction Ltd.'
_computing_molecular_graphics 'OLEX 2-2.1'
_computing_publication_material 'WINGX V1.80.01'
_computing_structure_refinement 'SHELXL-97 (Sheldrick, 2008)'
_computing_structure_solution SIR-92
_diffrn_ambient_temperature 298(2)
_diffrn_detector_area_resol_mean 0.3703
_diffrn_measured_fraction_theta_full 0.998
_diffrn_measured_fraction_theta_max 0.998
_diffrn_measurement_device_type 'Sapphire-3 CCD detector'
_diffrn_measurement_method 'OMEGA SCAN'
_diffrn_radiation_monochromator graphite
_diffrn_radiation_source 'fine-focus sealed tube'
_diffrn_radiation_type MoK\a
_diffrn_radiation_wavelength 0.71073
_diffrn_reflns_av_R_equivalents 0.0272
_diffrn_reflns_av_sigmaI/netI 0.0219
_diffrn_reflns_limit_h_max 13
_diffrn_reflns_limit_h_min -13
_diffrn_reflns_limit_k_max 13
_diffrn_reflns_limit_k_min -13
_diffrn_reflns_limit_l_max 19
_diffrn_reflns_limit_l_min -19
_diffrn_reflns_number 26640
_diffrn_reflns_theta_full 26.37
_diffrn_reflns_theta_max 26.37
_diffrn_reflns_theta_min 3.02
_exptl_absorpt_coefficient_mu 1.730
_exptl_absorpt_correction_T_max 0.7021
_exptl_absorpt_correction_T_min 0.6716
_exptl_absorpt_correction_type empirical
_exptl_absorpt_process_details 'CrysAlisPro 1.171.34.40 (2006)'
_exptl_crystal_colour YELLOW
_exptl_crystal_density_diffrn 1.464
_exptl_crystal_density_method 'not measured'
_exptl_crystal_description IRREGULAR
_exptl_crystal_F_000 776
_exptl_crystal_size_max 0.25
_exptl_crystal_size_mid 0.24
_exptl_crystal_size_min 0.22
_refine_diff_density_max 0.822
_refine_diff_density_min -1.127
_refine_diff_density_rms 0.071
_refine_ls_extinction_method none
_refine_ls_goodness_of_fit_ref 1.087
_refine_ls_hydrogen_treatment constr
_refine_ls_matrix_type full
_refine_ls_number_parameters 413
_refine_ls_number_reflns 7067
_refine_ls_number_restraints 0
_refine_ls_restrained_S_all 1.087
_refine_ls_R_factor_all 0.0474
_refine_ls_R_factor_gt 0.0380
_refine_ls_shift/su_max 0.006
_refine_ls_shift/su_mean 0.000
_refine_ls_structure_factor_coef Fsqd
_refine_ls_weighting_details 'calc w=1/[\s^2^(Fo^2^)+(0.0492P)^2^+2.1298P] where P=(Fo^2^+2Fc^2^)/3'
_refine_ls_weighting_scheme calc
_refine_ls_wR_factor_gt 0.0994
_refine_ls_wR_factor_ref 0.1078
_reflns_number_gt 6189
_reflns_number_total 7067
_reflns_threshold_expression >2\s(I)
_cod_data_source_file om500423q_si_002.cif
_cod_data_source_block 2f
_cod_depositor_comments
;
The following automatic conversions were performed:

'_symmetry_cell_setting' value 'TRICLINIC' changed to 'triclinic'
according to
/usr/data/users/saulius/crontab/automatic-downloads/rss-feeds/ACS/lib/dictionaries/cif_core.dic
dictionary named 'cif_core.dic' version 2.4.2 from
2011-04-26.

'_exptl_absorpt_correction_type' value 'EMPIRICAL'
changed to 'empirical' according to
/usr/data/users/saulius/crontab/automatic-downloads/rss-feeds/ACS/lib/dictionaries/cif_core.dic
dictionary named 'cif_core.dic' version 2.4.2 from 2011-04-26.

Automatic conversion script
Id: cif_fix_values 2281 2013-09-26 08:29:07Z andrius 

 Adding full bibliography for 4083571--4083582.cif.
;
_cod_original_cell_volume 1733.51(9)
_cod_original_sg_symbol_H-M P-1
_cod_database_code 4083576

loop_
_symmetry_equiv_pos_as_xyz
'x, y, z'
'-x, -y, -z'

loop_
_atom_site_label
_atom_site_type_symbol
_atom_site_fract_x
_atom_site_fract_y
_atom_site_fract_z
_atom_site_U_iso_or_equiv
_atom_site_adp_type
_atom_site_occupancy
_atom_site_symmetry_multiplicity
_atom_site_calc_flag
_atom_site_refinement_flags
Pd1 Pd 0.58134(2) 0.76681(2) 0.253215(16) 0.03798(9) Uani 1 1 d .
Br1 Br 0.41319(4) 0.86922(5) 0.21183(3) 0.06440(13) Uani 1 1 d .
N1 N 0.6797(3) 0.8089(3) 0.15957(17) 0.0363(5) Uani 1 1 d .
N2 N 0.7126(3) 1.0315(3) 0.21052(19) 0.0422(6) Uani 1 1 d .
H2 H 0.6320 1.0208 0.2045 0.051 Uiso 1 1 calc R
N3 N 0.8524(3) 0.9436(3) 0.12814(19) 0.0432(6) Uani 1 1 d .
H3 H 0.8887 0.8823 0.1192 0.052 Uiso 1 1 calc R
N4 N 0.4841(3) 0.6993(3) 0.34205(19) 0.0479(7) Uani 1 1 d .
O1 O 1.0015(3) 0.6281(4) 0.2175(2) 0.0817(10) Uani 1 1 d .
O2 O 0.9834(3) 0.7171(3) 0.36081(19) 0.0631(7) Uani 1 1 d .
O3 O 0.8172(3) 0.8942(2) 0.43530(17) 0.0591(7) Uani 1 1 d .
O4 O 0.7476(3) 0.6896(3) 0.43967(18) 0.0634(7) Uani 1 1 d .
C1 C 0.7484(3) 0.9264(3) 0.1658(2) 0.0353(6) Uani 1 1 d .
C2 C 0.7948(3) 1.1579(3) 0.2666(2) 0.0408(7) Uani 1 1 d .
C3 C 0.9065(4) 1.1709(4) 0.3213(3) 0.0534(9) Uani 1 1 d .
H3A H 0.9303 1.0962 0.3205 0.064 Uiso 1 1 calc R
C4 C 0.9839(5) 1.2939(5) 0.3777(3) 0.0742(13) Uani 1 1 d .
H4 H 1.0605 1.3026 0.4140 0.089 Uiso 1 1 calc R
C5 C 0.9472(6) 1.4027(5) 0.3799(3) 0.0824(16) Uani 1 1 d .
H5 H 0.9995 1.4860 0.4173 0.099 Uiso 1 1 calc R
C6 C 0.8345(6) 1.3906(4) 0.3279(3) 0.0741(14) Uani 1 1 d .
H6 H 0.8100 1.4657 0.3315 0.089 Uiso 1 1 calc R
C7 C 0.7558(5) 1.2687(4) 0.2699(3) 0.0575(10) Uani 1 1 d .
C8 C 0.6329(6) 1.2549(6) 0.2122(4) 0.0943(18) Uani 1 1 d .
H8A H 0.6228 1.3407 0.2210 0.141 Uiso 1 1 calc R
H8B H 0.5637 1.2023 0.2299 0.141 Uiso 1 1 calc R
H8C H 0.6329 1.2127 0.1487 0.141 Uiso 1 1 calc R
C9 C 0.9077(4) 1.0532(3) 0.1018(3) 0.0531(10) Uani 1 1 d .
C10 C 0.8320(6) 1.0969(4) 0.0505(3) 0.0757(14) Uani 1 1 d .
H10 H 0.7443 1.0567 0.0337 0.091 Uiso 1 1 calc R
C11 C 0.8893(9) 1.2042(6) 0.0233(5) 0.113(3) Uani 1 1 d .
H11 H 0.8394 1.2366 -0.0108 0.136 Uiso 1 1 calc R
C12 C 1.0172(10) 1.2598(6) 0.0472(6) 0.123(3) Uani 1 1 d .
H12 H 1.0551 1.3299 0.0286 0.148 Uiso 1 1 calc R
C13 C 1.0907(7) 1.2148(6) 0.0976(5) 0.113(3) Uani 1 1 d .
H13 H 1.1783 1.2553 0.1135 0.135 Uiso 1 1 calc R
C14 C 1.0390(5) 1.1098(4) 0.1264(3) 0.0752(15) Uani 1 1 d .
C15 C 1.1227(5) 1.0607(7) 0.1817(4) 0.111(2) Uani 1 1 d .
H15A H 1.2105 1.1060 0.1862 0.166 Uiso 1 1 calc R
H15B H 1.1068 0.9676 0.1522 0.166 Uiso 1 1 calc R
H15C H 1.1042 1.0771 0.2422 0.166 Uiso 1 1 calc R
C16 C 0.6999(3) 0.6932(3) 0.0997(2) 0.0365(6) Uani 1 1 d .
C17 C 0.7641(3) 0.6229(3) 0.1381(2) 0.0376(7) Uani 1 1 d .
C18 C 0.7769(4) 0.5057(3) 0.0811(3) 0.0509(9) Uani 1 1 d .
H18 H 0.8209 0.4584 0.1055 0.061 Uiso 1 1 calc R
C19 C 0.7245(4) 0.4596(4) -0.0114(3) 0.0591(10) Uani 1 1 d .
H19 H 0.7328 0.3810 -0.0492 0.071 Uiso 1 1 calc R
C20 C 0.6604(4) 0.5290(4) -0.0477(2) 0.0581(10) Uani 1 1 d .
H20 H 0.6251 0.4962 -0.1103 0.070 Uiso 1 1 calc R
C21 C 0.6464(3) 0.6469(4) 0.0061(2) 0.0463(8) Uani 1 1 d .
C22 C 0.5741(4) 0.7202(5) -0.0335(3) 0.0677(11) Uani 1 1 d .
H22A H 0.6327 0.7949 -0.0405 0.102 Uiso 1 1 calc R
H22B H 0.5201 0.7501 0.0068 0.102 Uiso 1 1 calc R
H22C H 0.5227 0.6630 -0.0925 0.102 Uiso 1 1 calc R
C23 C 0.8088(3) 0.6722(3) 0.2398(2) 0.0362(6) Uani 1 1 d .
C24 C 0.9386(3) 0.6757(3) 0.2807(2) 0.0452(8) Uani 1 1 d .
C25 C 1.1280(5) 0.6259(8) 0.2508(4) 0.114(2) Uani 1 1 d .
H25A H 1.1787 0.7132 0.2897 0.171 Uiso 1 1 calc R
H25B H 1.1670 0.5965 0.1995 0.171 Uiso 1 1 calc R
H25C H 1.1224 0.5667 0.2851 0.171 Uiso 1 1 calc R
C26 C 0.7353(3) 0.7216(3) 0.2957(2) 0.0397(7) Uani 1 1 d .
C27 C 0.7708(3) 0.7632(3) 0.3972(2) 0.0431(7) Uani 1 1 d .
C28 C 0.8465(6) 0.9447(5) 0.5348(3) 0.0955(18) Uani 1 1 d .
H28A H 0.7710 0.9166 0.5575 0.143 Uiso 1 1 calc R
H28B H 0.8766 1.0395 0.5559 0.143 Uiso 1 1 calc R
H28C H 0.9112 0.9116 0.5570 0.143 Uiso 1 1 calc R
C29 C 0.4590(4) 0.5729(4) 0.3339(3) 0.0556(9) Uani 1 1 d .
H29 H 0.4889 0.5185 0.2890 0.067 Uiso 1 1 calc R
C30 C 0.3905(4) 0.5181(5) 0.3891(3) 0.0632(11) Uani 1 1 d .
C31 C 0.3492(4) 0.6027(6) 0.4551(3) 0.0740(14) Uani 1 1 d .
H31 H 0.3033 0.5701 0.4941 0.089 Uiso 1 1 calc R
C32 C 0.3739(5) 0.7339(6) 0.4649(3) 0.0747(13) Uani 1 1 d .
C33 C 0.4425(4) 0.7776(5) 0.4063(3) 0.0611(10) Uani 1 1 d .
H33 H 0.4607 0.8662 0.4119 0.073 Uiso 1 1 calc R
C34 C 0.3634(6) 0.3738(6) 0.3753(4) 0.0989(19) Uani 1 1 d .
H34A H 0.3573 0.3602 0.4330 0.148 Uiso 1 1 calc R
H34B H 0.4313 0.3436 0.3521 0.148 Uiso 1 1 calc R
H34C H 0.2845 0.3251 0.3321 0.148 Uiso 1 1 calc R
C35 C 0.3297(8) 0.8296(8) 0.5366(5) 0.133(3) Uani 1 1 d .
H35A H 0.2423 0.7897 0.5373 0.199 Uiso 1 1 calc R
H35B H 0.3371 0.9087 0.5219 0.199 Uiso 1 1 calc R
H35C H 0.3816 0.8509 0.5959 0.199 Uiso 1 1 calc R

loop_
_atom_site_aniso_label
_atom_site_aniso_U_11
_atom_site_aniso_U_22
_atom_site_aniso_U_33
_atom_site_aniso_U_23
_atom_site_aniso_U_13
_atom_site_aniso_U_12
Pd1 0.03721(14) 0.03955(14) 0.03328(13) 0.01011(10) 0.01254(10) 0.00527(10)
Br1 0.0471(2) 0.0744(3) 0.0700(3) 0.0219(2) 0.01199(19) 0.0184(2)
N1 0.0409(14) 0.0368(13) 0.0306(12) 0.0103(10) 0.0121(11) 0.0101(11)
N2 0.0411(15) 0.0380(14) 0.0490(16) 0.0127(12) 0.0149(12) 0.0143(12)
N3 0.0487(16) 0.0347(13) 0.0497(16) 0.0145(12) 0.0237(13) 0.0124(12)
N4 0.0404(15) 0.0596(18) 0.0388(15) 0.0148(13) 0.0145(12) 0.0061(13)
O1 0.0492(17) 0.131(3) 0.0619(18) 0.0219(19) 0.0173(14) 0.0327(19)
O2 0.0574(16) 0.0650(17) 0.0533(16) 0.0051(13) -0.0036(13) 0.0194(14)
O3 0.0775(19) 0.0424(13) 0.0415(13) 0.0008(11) 0.0001(12) 0.0121(13)
O4 0.080(2) 0.0677(17) 0.0439(14) 0.0288(13) 0.0126(13) 0.0131(15)
C1 0.0384(16) 0.0347(15) 0.0312(14) 0.0113(12) 0.0080(12) 0.0079(13)
C2 0.055(2) 0.0364(16) 0.0351(15) 0.0131(13) 0.0185(14) 0.0151(14)
C3 0.060(2) 0.052(2) 0.0448(19) 0.0077(16) 0.0145(17) 0.0203(18)
C4 0.070(3) 0.075(3) 0.054(2) 0.003(2) 0.008(2) 0.007(2)
C5 0.110(4) 0.053(3) 0.058(3) 0.002(2) 0.021(3) -0.004(3)
C6 0.125(5) 0.038(2) 0.065(3) 0.0197(19) 0.035(3) 0.025(2)
C7 0.085(3) 0.0443(19) 0.054(2) 0.0220(17) 0.025(2) 0.029(2)
C8 0.120(5) 0.082(3) 0.101(4) 0.036(3) 0.011(4) 0.065(4)
C9 0.072(3) 0.0326(16) 0.052(2) 0.0084(15) 0.0371(19) 0.0079(17)
C10 0.116(4) 0.055(2) 0.072(3) 0.028(2) 0.050(3) 0.033(3)
C11 0.213(9) 0.068(3) 0.101(4) 0.046(3) 0.096(5) 0.067(5)
C12 0.200(9) 0.048(3) 0.123(6) 0.026(3) 0.111(6) 0.009(4)
C13 0.130(6) 0.059(3) 0.116(5) 0.002(3) 0.085(5) -0.021(3)
C14 0.077(3) 0.052(2) 0.072(3) -0.005(2) 0.045(3) -0.005(2)
C15 0.061(3) 0.124(5) 0.097(4) -0.015(4) 0.026(3) 0.002(3)
C16 0.0367(16) 0.0330(15) 0.0335(15) 0.0081(12) 0.0122(12) 0.0015(12)
C17 0.0409(17) 0.0300(14) 0.0355(15) 0.0082(12) 0.0107(13) 0.0018(12)
C18 0.062(2) 0.0343(17) 0.052(2) 0.0094(15) 0.0174(17) 0.0111(16)
C19 0.081(3) 0.0375(18) 0.0447(19) -0.0007(15) 0.0189(19) 0.0084(19)
C20 0.064(2) 0.054(2) 0.0347(17) -0.0012(16) 0.0085(16) -0.0007(19)
C21 0.0448(18) 0.0496(19) 0.0358(16) 0.0115(14) 0.0094(14) 0.0027(15)
C22 0.066(3) 0.088(3) 0.046(2) 0.024(2) 0.0022(19) 0.021(2)
C23 0.0410(16) 0.0287(14) 0.0360(15) 0.0106(12) 0.0114(13) 0.0043(12)
C24 0.0461(19) 0.0359(16) 0.051(2) 0.0152(15) 0.0110(16) 0.0064(14)
C25 0.048(3) 0.197(7) 0.097(4) 0.037(5) 0.021(3) 0.050(4)
C26 0.0366(16) 0.0409(16) 0.0293(14) 0.0089(12) 0.0046(12) -0.0049(13)
C27 0.0457(18) 0.0425(17) 0.0371(16) 0.0113(14) 0.0086(14) 0.0086(14)
C28 0.130(5) 0.080(3) 0.045(2) -0.010(2) -0.009(3) 0.026(3)
C29 0.050(2) 0.062(2) 0.0465(19) 0.0171(17) 0.0166(16) 0.0009(18)
C30 0.051(2) 0.080(3) 0.053(2) 0.033(2) 0.0108(18) -0.003(2)
C31 0.056(2) 0.114(4) 0.054(2) 0.041(3) 0.023(2) 0.008(3)
C32 0.071(3) 0.109(4) 0.052(2) 0.029(2) 0.032(2) 0.028(3)
C33 0.061(2) 0.076(3) 0.047(2) 0.0172(19) 0.0227(18) 0.020(2)
C34 0.113(5) 0.087(4) 0.094(4) 0.049(3) 0.034(3) -0.004(3)
C35 0.175(7) 0.165(7) 0.100(5) 0.052(5) 0.103(5) 0.080(6)

loop_
_atom_type_symbol
_atom_type_description
_atom_type_scat_dispersion_real
_atom_type_scat_dispersion_imag
_atom_type_scat_source
C C 0.0033 0.0016 'International Tables Vol C Tables 4.2.6.8 and 6.1.1.4'
H H 0.0000 0.0000 'International Tables Vol C Tables 4.2.6.8 and 6.1.1.4'
N N 0.0061 0.0033 'International Tables Vol C Tables 4.2.6.8 and 6.1.1.4'
O O 0.0106 0.0060 'International Tables Vol C Tables 4.2.6.8 and 6.1.1.4'
Br Br -0.2901 2.4595 'International Tables Vol C Tables 4.2.6.8 and 6.1.1.4'
Pd Pd -0.9988 1.0072 'International Tables Vol C Tables 4.2.6.8 and 6.1.1.4'

loop_
_geom_angle_atom_site_label_1
_geom_angle_atom_site_label_2
_geom_angle_atom_site_label_3
_geom_angle
C26 Pd1 N1 83.14(12)
C26 Pd1 N4 92.59(12)
N1 Pd1 N4 172.33(11)
C26 Pd1 Br1 169.06(9)
N1 Pd1 Br1 93.21(8)
N4 Pd1 Br1 92.11(9)
C1 N1 C16 120.6(3)
C1 N1 Pd1 125.4(2)
C16 N1 Pd1 111.30(19)
C1 N2 C2 126.4(3)
C1 N2 H2 116.8
C2 N2 H2 116.8
C1 N3 C9 126.2(3)
C1 N3 H3 116.9
C9 N3 H3 116.9
C33 N4 C29 118.8(3)
C33 N4 Pd1 121.9(3)
C29 N4 Pd1 119.3(2)
C24 O1 C25 116.6(4)
C27 O3 C28 115.4(3)
N1 C1 N3 121.4(3)
N1 C1 N2 118.5(3)
N3 C1 N2 120.1(3)
C3 C2 C7 120.2(4)
C3 C2 N2 120.9(3)
C7 C2 N2 118.8(3)
C2 C3 C4 120.5(4)
C2 C3 H3A 119.8
C4 C3 H3A 119.8
C5 C4 C3 119.4(5)
C5 C4 H4 120.3
C3 C4 H4 120.3
C6 C5 C4 120.6(4)
C6 C5 H5 119.7
C4 C5 H5 119.7
C5 C6 C7 121.2(4)
C5 C6 H6 119.4
C7 C6 H6 119.4
C6 C7 C2 118.0(4)
C6 C7 C8 121.5(4)
C2 C7 C8 120.5(4)
C7 C8 H8A 109.5
C7 C8 H8B 109.5
H8A C8 H8B 109.5
C7 C8 H8C 109.5
H8A C8 H8C 109.5
H8B C8 H8C 109.5
C10 C9 C14 121.9(4)
C10 C9 N3 119.6(4)
C14 C9 N3 118.4(4)
C9 C10 C11 118.7(6)
C9 C10 H10 120.7
C11 C10 H10 120.7
C12 C11 C10 119.6(7)
C12 C11 H11 120.2
C10 C11 H11 120.2
C13 C12 C11 120.8(6)
C13 C12 H12 119.6
C11 C12 H12 119.6
C12 C13 C14 121.9(7)
C12 C13 H13 119.1
C14 C13 H13 119.1
C9 C14 C13 117.0(6)
C9 C14 C15 122.0(4)
C13 C14 C15 120.9(6)
C14 C15 H15A 109.5
C14 C15 H15B 109.5
H15A C15 H15B 109.5
C14 C15 H15C 109.5
H15A C15 H15C 109.5
H15B C15 H15C 109.5
C17 C16 C21 121.2(3)
C17 C16 N1 118.6(3)
C21 C16 N1 120.0(3)
C18 C17 C16 118.9(3)
C18 C17 C23 122.8(3)
C16 C17 C23 118.2(3)
C19 C18 C17 120.2(4)
C19 C18 H18 119.9
C17 C18 H18 119.9
C20 C19 C18 120.2(3)
C20 C19 H19 119.9
C18 C19 H19 119.9
C19 C20 C21 121.8(3)
C19 C20 H20 119.1
C21 C20 H20 119.1
C20 C21 C16 117.8(4)
C20 C21 C22 121.5(3)
C16 C21 C22 120.7(3)
C21 C22 H22A 109.5
C21 C22 H22B 109.5
H22A C22 H22B 109.5
C21 C22 H22C 109.5
H22A C22 H22C 109.5
H22B C22 H22C 109.5
C26 C23 C17 120.3(3)
C26 C23 C24 119.2(3)
C17 C23 C24 120.3(3)
O2 C24 O1 122.6(4)
O2 C24 C23 124.8(3)
O1 C24 C23 112.6(3)
O1 C25 H25A 109.5
O1 C25 H25B 109.5
H25A C25 H25B 109.5
O1 C25 H25C 109.5
H25A C25 H25C 109.5
H25B C25 H25C 109.5
C23 C26 C27 122.6(3)
C23 C26 Pd1 124.2(2)
C27 C26 Pd1 112.9(2)
O4 C27 O3 124.2(3)
O4 C27 C26 123.9(3)
O3 C27 C26 111.4(3)
O3 C28 H28A 109.5
O3 C28 H28B 109.5
H28A C28 H28B 109.5
O3 C28 H28C 109.5
H28A C28 H28C 109.5
H28B C28 H28C 109.5
N4 C29 C30 123.1(4)
N4 C29 H29 118.4
C30 C29 H29 118.4
C31 C30 C29 116.3(4)
C31 C30 C34 123.2(4)
C29 C30 C34 120.5(4)
C32 C31 C30 121.7(4)
C32 C31 H31 119.2
C30 C31 H31 119.2
C33 C32 C31 117.1(4)
C33 C32 C35 119.8(5)
C31 C32 C35 123.1(5)
N4 C33 C32 123.0(5)
N4 C33 H33 118.5
C32 C33 H33 118.5
C30 C34 H34A 109.5
C30 C34 H34B 109.5
H34A C34 H34B 109.5
C30 C34 H34C 109.5
H34A C34 H34C 109.5
H34B C34 H34C 109.5
C32 C35 H35A 109.5
C32 C35 H35B 109.5
H35A C35 H35B 109.5
C32 C35 H35C 109.5
H35A C35 H35C 109.5
H35B C35 H35C 109.5

loop_
_geom_bond_atom_site_label_1
_geom_bond_atom_site_label_2
_geom_bond_distance
Pd1 C26 1.992(4)
Pd1 N1 2.010(2)
Pd1 N4 2.046(3)
Pd1 Br1 2.5318(5)
N1 C1 1.305(4)
N1 C16 1.432(4)
N2 C1 1.348(4)
N2 C2 1.418(4)
N2 H2 0.8600
N3 C1 1.346(4)
N3 C9 1.418(4)
N3 H3 0.8600
N4 C33 1.324(5)
N4 C29 1.327(5)
O1 C24 1.326(5)
O1 C25 1.446(6)
O2 C24 1.191(4)
O3 C27 1.334(4)
O3 C28 1.448(5)
O4 C27 1.196(4)
C2 C3 1.369(5)
C2 C7 1.393(5)
C3 C4 1.379(6)
C3 H3A 0.9300
C4 C5 1.363(8)
C4 H4 0.9300
C5 C6 1.360(8)
C5 H5 0.9300
C6 C7 1.382(6)
C6 H6 0.9300
C7 C8 1.489(7)
C8 H8A 0.9600
C8 H8B 0.9600
C8 H8C 0.9600
C9 C10 1.365(7)
C9 C14 1.388(6)
C10 C11 1.410(7)
C10 H10 0.9300
C11 C12 1.352(11)
C11 H11 0.9300
C12 C13 1.351(11)
C12 H12 0.9300
C13 C14 1.388(8)
C13 H13 0.9300
C14 C15 1.501(9)
C15 H15A 0.9600
C15 H15B 0.9600
C15 H15C 0.9600
C16 C17 1.392(5)
C16 C21 1.395(4)
C17 C18 1.392(5)
C17 C23 1.490(4)
C18 C19 1.376(5)
C18 H18 0.9300
C19 C20 1.366(6)
C19 H19 0.9300
C20 C21 1.386(5)
C20 H20 0.9300
C21 C22 1.484(6)
C22 H22A 0.9600
C22 H22B 0.9600
C22 H22C 0.9600
C23 C26 1.349(4)
C23 C24 1.491(5)
C25 H25A 0.9600
C25 H25B 0.9600
C25 H25C 0.9600
C26 C27 1.482(4)
C28 H28A 0.9600
C28 H28B 0.9600
C28 H28C 0.9600
C29 C30 1.383(5)
C29 H29 0.9300
C30 C31 1.377(7)
C30 C34 1.501(7)
C31 C32 1.373(8)
C31 H31 0.9300
C32 C33 1.372(6)
C32 C35 1.514(7)
C33 H33 0.9300
C34 H34A 0.9600
C34 H34B 0.9600
C34 H34C 0.9600
C35 H35A 0.9600
C35 H35B 0.9600
C35 H35C 0.9600

loop_
_geom_torsion_atom_site_label_1
_geom_torsion_atom_site_label_2
_geom_torsion_atom_site_label_3
_geom_torsion_atom_site_label_4
_geom_torsion
C26 Pd1 N1 C1 -97.1(3)
N4 Pd1 N1 C1 -153.6(7)
Br1 Pd1 N1 C1 72.5(3)
C26 Pd1 N1 C16 64.3(2)
N4 Pd1 N1 C16 7.8(9)
Br1 Pd1 N1 C16 -126.0(2)
C26 Pd1 N4 C33 119.6(3)
N1 Pd1 N4 C33 175.6(7)
Br1 Pd1 N4 C33 -50.5(3)
C26 Pd1 N4 C29 -62.0(3)
N1 Pd1 N4 C29 -6.0(10)
Br1 Pd1 N4 C29 127.9(3)
C16 N1 C1 N3 -10.5(5)
Pd1 N1 C1 N3 149.3(3)
C16 N1 C1 N2 169.0(3)
Pd1 N1 C1 N2 -31.2(4)
C9 N3 C1 N1 156.5(3)
C9 N3 C1 N2 -23.0(5)
C2 N2 C1 N1 143.8(3)
C2 N2 C1 N3 -36.7(5)
C1 N2 C2 C3 -36.5(5)
C1 N2 C2 C7 147.8(3)
C7 C2 C3 C4 -2.4(6)
N2 C2 C3 C4 -178.0(4)
C2 C3 C4 C5 1.3(7)
C3 C4 C5 C6 0.8(8)
C4 C5 C6 C7 -1.7(8)
C5 C6 C7 C2 0.5(7)
C5 C6 C7 C8 -179.5(5)
C3 C2 C7 C6 1.5(6)
N2 C2 C7 C6 177.2(3)
C3 C2 C7 C8 -178.5(4)
N2 C2 C7 C8 -2.8(6)
C1 N3 C9 C10 -48.2(5)
C1 N3 C9 C14 134.3(4)
C14 C9 C10 C11 -1.1(6)
N3 C9 C10 C11 -178.6(4)
C9 C10 C11 C12 1.1(7)
C10 C11 C12 C13 -0.8(9)
C11 C12 C13 C14 0.6(10)
C10 C9 C14 C13 0.9(6)
N3 C9 C14 C13 178.4(4)
C10 C9 C14 C15 -179.1(4)
N3 C9 C14 C15 -1.6(6)
C12 C13 C14 C9 -0.6(8)
C12 C13 C14 C15 179.4(5)
C1 N1 C16 C17 104.1(3)
Pd1 N1 C16 C17 -58.3(3)
C1 N1 C16 C21 -81.2(4)
Pd1 N1 C16 C21 116.4(3)
C21 C16 C17 C18 1.3(5)
N1 C16 C17 C18 175.9(3)
C21 C16 C17 C23 -174.7(3)
N1 C16 C17 C23 -0.1(4)
C16 C17 C18 C19 -1.2(5)
C23 C17 C18 C19 174.6(3)
C17 C18 C19 C20 0.4(6)
C18 C19 C20 C21 0.4(6)
C19 C20 C21 C16 -0.3(6)
C19 C20 C21 C22 -178.6(4)
C17 C16 C21 C20 -0.6(5)
N1 C16 C21 C20 -175.1(3)
C17 C16 C21 C22 177.8(3)
N1 C16 C21 C22 3.2(5)
C18 C17 C23 C26 -136.5(3)
C16 C17 C23 C26 39.4(4)
C18 C17 C23 C24 47.6(4)
C16 C17 C23 C24 -136.5(3)
C25 O1 C24 O2 1.3(7)
C25 O1 C24 C23 -179.2(5)
C26 C23 C24 O2 1.7(5)
C17 C23 C24 O2 177.6(3)
C26 C23 C24 O1 -177.7(3)
C17 C23 C24 O1 -1.8(4)
C17 C23 C26 C27 175.6(3)
C24 C23 C26 C27 -8.5(5)
C17 C23 C26 Pd1 -12.2(4)
C24 C23 C26 Pd1 163.8(2)
N1 Pd1 C26 C23 -31.9(3)
N4 Pd1 C26 C23 141.7(3)
Br1 Pd1 C26 C23 -102.9(5)
N1 Pd1 C26 C27 141.1(2)
N4 Pd1 C26 C27 -45.3(2)
Br1 Pd1 C26 C27 70.0(5)
C28 O3 C27 O4 3.6(6)
C28 O3 C27 C26 176.0(4)
C23 C26 C27 O4 -85.3(5)
Pd1 C26 C27 O4 101.6(4)
C23 C26 C27 O3 102.3(4)
Pd1 C26 C27 O3 -70.7(3)
C33 N4 C29 C30 0.4(6)
Pd1 N4 C29 C30 -178.0(3)
N4 C29 C30 C31 -0.5(6)
N4 C29 C30 C34 178.9(4)
C29 C30 C31 C32 0.5(7)
C34 C30 C31 C32 -178.9(5)
C30 C31 C32 C33 -0.4(7)
C30 C31 C32 C35 179.9(6)
C29 N4 C33 C32 -0.3(6)
Pd1 N4 C33 C32 178.0(3)
C31 C32 C33 N4 0.3(7)
C35 C32 C33 N4 180.0(5)
